data_7050220
loop_
_publ_author_name
'Virginie Vicente'
'Alain Fruchier'
'Marc Taillefer'
'Corinne Combes-Chamalet'
'Ian J. Scowen'
'Fran\,coise Pl\'enat'
'Henri-Jean Cristau'

_publ_section_title
;
 Synthesis and structural studies (1H, 13C, 31P NMR and X-ray) of new
 C-bonded cyclotriphosphazenes with heterocyclic substituents from
 novel phosphinic acid derivatives
;
_journal_issue 3
_journal_name_full 'New J. Chem.'
_journal_page_first 418
_journal_page_last 424
_journal_paper_doi 10.1039/b311046j
_journal_volume 28
_journal_year 2004
_chemical_formula_sum 'C24 H18 N3 P3 S6'
_chemical_formula_weight 633.68
_chemical_name_systematic
;
Hexa-2-thienylcyclotrphosphazene
;
_space_group_IT_number 4
_symmetry_cell_setting monoclinic
_symmetry_space_group_name_Hall 'P 2yb'
_symmetry_space_group_name_H-M 'P 1 21 1'
_atom_sites_solution_hydrogens geom
_atom_sites_solution_primary direct
_atom_sites_solution_secondary difmap
_audit_creation_method SHELXL-97
_cell_angle_alpha 90.00
_cell_angle_beta 101.044(17)
_cell_angle_gamma 90.00
_cell_formula_units_Z 2
_cell_length_a 11.2770(16)
_cell_length_b 9.1335(10)
_cell_length_c 13.561(2)
_cell_measurement_reflns_used 5000
_cell_measurement_temperature 160(2)
_cell_volume 1370.9(3)
_computing_cell_refinement 'IPDS software (Stoe, 1996)'
_computing_data_collection 'IPDS software (Stoe, 1996)'
_computing_data_reduction 'XRED (Stoe, 1.08, 1996)'
_computing_molecular_graphics 'ORTEP-III( Burnett and Johnson,1996)'
_computing_publication_material 'WINGX (Farrugia, 1999)'
_computing_structure_refinement 'SHELXL-97 (Sheldrick, 1998)'
_computing_structure_solution 'SIR97 (Altomare, et al.,1999)'
_diffrn_ambient_temperature 160(2)
_diffrn_measured_fraction_theta_full 0.970
_diffrn_measured_fraction_theta_max 0.970
_diffrn_measurement_device_type 'Stoe IPDS'
_diffrn_measurement_method \f
_diffrn_radiation_monochromator graphite
_diffrn_radiation_source 'fine-focus sealed tube'
_diffrn_radiation_type MoK\a
_diffrn_radiation_wavelength 0.71073
_diffrn_reflns_av_R_equivalents 0.0250
_diffrn_reflns_av_sigmaI/netI 0.0221
_diffrn_reflns_limit_h_max 13
_diffrn_reflns_limit_h_min -13
_diffrn_reflns_limit_k_max 10
_diffrn_reflns_limit_k_min -10
_diffrn_reflns_limit_l_max 16
_diffrn_reflns_limit_l_min -16
_diffrn_reflns_number 13519
_diffrn_reflns_theta_full 25.99
_diffrn_reflns_theta_max 25.99
_diffrn_reflns_theta_min 2.61
_diffrn_standards_decay_% 0
_diffrn_standards_interval_time 'every frame'
_diffrn_standards_number 200
_exptl_absorpt_coefficient_mu 0.696
_exptl_absorpt_correction_type none
_exptl_absorpt_process_details
;

;
_exptl_crystal_colour colourless
_exptl_crystal_density_diffrn 1.535
_exptl_crystal_density_meas ?
_exptl_crystal_density_method .
_exptl_crystal_description needle
_exptl_crystal_F_000 648
_exptl_crystal_size_max 0.8
_exptl_crystal_size_mid 0.35
_exptl_crystal_size_min 0.13
_refine_diff_density_max 0.304
_refine_diff_density_min -0.303
_refine_diff_density_rms 0.055
_refine_ls_abs_structure_details 'Flack H D (1983), Acta Cryst. A39, 876-881'
_refine_ls_abs_structure_Flack -0.01(6)
_refine_ls_extinction_method none
_refine_ls_goodness_of_fit_ref 1.045
_refine_ls_hydrogen_treatment mixed
_refine_ls_matrix_type full
_refine_ls_number_parameters 346
_refine_ls_number_reflns 5198
_refine_ls_number_restraints 433
_refine_ls_restrained_S_all 1.030
_refine_ls_R_factor_all 0.0284
_refine_ls_R_factor_gt 0.0268
_refine_ls_shift/su_max 0.010
_refine_ls_shift/su_mean 0.000
_refine_ls_structure_factor_coef Fsqd
_refine_ls_weighting_details 'calc w=1/[\s^2^(Fo^2^)+(0.0467P)^2^+0.4685P] where P=(Fo^2^+2Fc^2^)/3'
_refine_ls_weighting_scheme calc
_refine_ls_wR_factor_gt 0.0712
_refine_ls_wR_factor_ref 0.0722
_reflns_number_gt 4995
_reflns_number_total 5198
_reflns_threshold_expression >2sigma(I)
_cod_data_source_file b311046j.txt
_cod_data_source_block taille2
_cod_database_code 7050220

loop_
_symmetry_equiv_pos_as_xyz
'x, y, z'
'-x, y+1/2, -z'

loop_
_atom_site_label
_atom_site_type_symbol
_atom_site_fract_x
_atom_site_fract_y
_atom_site_fract_z
_atom_site_U_iso_or_equiv
_atom_site_adp_type
_atom_site_occupancy
_atom_site_symmetry_multiplicity
_atom_site_calc_flag
_atom_site_refinement_flags
_atom_site_disorder_assembly
_atom_site_disorder_group
P1 P 0.30963(5) 0.25126(6) 0.71822(4) 0.01468(11) Uani 1 1 d U C .
P2 P 0.21671(4) 0.30261(6) 0.89126(4) 0.01541(12) Uani 1 1 d U . .
P3 P 0.06979(5) 0.17682(6) 0.72365(4) 0.01554(12) Uani 1 1 d U G .
N1 N 0.09236(16) 0.2283(2) 0.83835(13) 0.0210(4) Uani 1 1 d U . .
N2 N 0.18461(16) 0.1731(2) 0.67057(13) 0.0195(4) Uani 1 1 d U . .
N3 N 0.31548(15) 0.3322(2) 0.82323(13) 0.0172(4) Uani 1 1 d U . .
C11 C 0.35058(19) 0.3858(2) 0.63502(15) 0.0173(4) Uani 1 1 d DU . .
C13 C 0.4131(3) 0.5019(4) 0.4991(2) 0.0377(6) Uani 1 1 d DU . .
H13 H 0.4478 0.5132 0.4410 0.045 Uiso 1 1 calc R A 1
C14 C 0.3640(3) 0.6114(3) 0.5441(2) 0.0388(6) Uani 1 1 d DU C .
H14 H 0.3621 0.7096 0.5207 0.047 Uiso 1 1 calc R B 1
S11 S 0.30709(10) 0.56295(11) 0.64309(8) 0.0370(2) Uani 0.80 1 d PDU C 1
C12 C 0.4060(7) 0.3643(11) 0.5511(6) 0.043(2) Uiso 0.80 1 d PDU C 1
H12 H 0.4345 0.2729 0.5315 0.052 Uiso 0.80 1 calc PR C 1
S11A S 0.4067(6) 0.3450(9) 0.5357(6) 0.0352(15) Uani 0.20 1 d PDU C 2
C12A C 0.3263(12) 0.5357(18) 0.6307(12) 0.043(2) Uiso 0.20 1 d PDU C 2
H12A H 0.2892 0.5851 0.6785 0.052 Uiso 0.20 1 calc PR C 2
C15 C 0.42508(19) 0.1148(3) 0.72932(16) 0.0181(4) Uani 1 1 d DU . .
C17 C 0.5238(3) -0.1137(3) 0.7579(2) 0.0408(7) Uani 1 1 d DU . .
H17 H 0.5333 -0.2170 0.7599 0.049 Uiso 1 1 calc R C 1
C18 C 0.6125(2) -0.0158(4) 0.78347(19) 0.0347(6) Uani 1 1 d DU C .
H18 H 0.6938 -0.0446 0.8079 0.042 Uiso 1 1 calc R D 1
S15 S 0.57297(9) 0.15588(13) 0.77020(8) 0.0291(2) Uani 0.73 1 d PDU C 1
C16 C 0.4075(7) -0.0340(9) 0.7260(5) 0.034(2) Uiso 0.73 1 d PDU C 1
H16 H 0.3311 -0.0801 0.7060 0.040 Uiso 0.73 1 calc PR C 1
S15A S 0.3946(4) -0.0625(5) 0.7204(3) 0.0301(10) Uani 0.27 1 d PDU C 2
C16A C 0.5472(12) 0.1321(18) 0.7648(8) 0.034(2) Uiso 0.27 1 d PDU C 2
H16A H 0.5862 0.2244 0.7763 0.040 Uiso 0.27 1 calc PR C 2
S21 S 0.42356(6) 0.11679(9) 0.99703(5) 0.03593(17) Uani 1 1 d U . .
C21 C 0.28411(19) 0.1906(3) 0.99485(16) 0.0188(4) Uani 1 1 d U . .
C22 C 0.2352(2) 0.1464(3) 1.08115(17) 0.0226(5) Uani 1 1 d U . .
H22 H 0.1594 0.1758 1.0953 0.027 Uiso 1 1 calc R . .
C23 C 0.3203(2) 0.0504(3) 1.14210(19) 0.0291(5) Uani 1 1 d U . .
H23 H 0.3061 0.0072 1.2025 0.035 Uiso 1 1 calc R . .
C24 C 0.4228(2) 0.0269(3) 1.1057(2) 0.0311(6) Uani 1 1 d U . .
H24 H 0.4871 -0.0337 1.1379 0.037 Uiso 1 1 calc R . .
S25 S 0.08314(6) 0.50193(8) 1.01838(5) 0.03041(15) Uani 1 1 d U . .
C25 C 0.18933(19) 0.4751(3) 0.94431(16) 0.0184(4) Uani 1 1 d U . .
C26 C 0.25593(19) 0.6027(3) 0.93650(16) 0.0187(4) Uani 1 1 d U . .
H26 H 0.3183 0.6111 0.8986 0.022 Uiso 1 1 calc R . .
C27 C 0.2165(2) 0.7188(3) 0.99391(18) 0.0280(5) Uani 1 1 d U . .
H27 H 0.2512 0.8140 0.9990 0.034 Uiso 1 1 calc R . .
C28 C 0.1253(2) 0.6796(3) 1.03990(17) 0.0294(5) Uani 1 1 d U . .
H28 H 0.0885 0.7443 1.0800 0.035 Uiso 1 1 calc R . .
C31 C -0.04406(19) 0.2898(3) 0.65150(15) 0.0181(4) Uani 1 1 d DU . .
C33 C -0.2202(2) 0.4291(3) 0.6006(2) 0.0307(6) Uani 1 1 d DU . .
H33 H -0.2968 0.4702 0.6039 0.037 Uiso 1 1 calc R E 1
C34 C -0.1605(3) 0.4489(3) 0.5250(2) 0.0388(7) Uani 1 1 d DU G .
H34 H -0.1912 0.5075 0.4679 0.047 Uiso 1 1 calc R F 1
S31 S -0.02756(9) 0.36186(12) 0.53952(7) 0.0347(2) Uani 0.84 1 d PDU G 1
C32 C -0.1507(6) 0.3364(8) 0.6759(5) 0.0264(14) Uiso 0.84 1 d PDU G 1
H32 H -0.1759 0.3100 0.7364 0.032 Uiso 0.84 1 calc PR G 1
C32A C -0.0461(17) 0.358(2) 0.5556(13) 0.0264(14) Uiso 0.16 1 d PDU G 2
H32A H 0.0151 0.3475 0.5168 0.032 Uiso 0.16 1 calc PR G 2
S31A S -0.1654(8) 0.3370(11) 0.6903(6) 0.039(2) Uani 0.16 1 d PDU G 2
S35 S 0.08790(7) -0.14968(9) 0.76371(7) 0.0474(2) Uani 1 1 d U G .
C35 C 0.0041(2) -0.0016(3) 0.71374(16) 0.0195(4) Uani 1 1 d U . .
C36 C -0.1104(2) -0.0445(3) 0.6695(2) 0.0304(5) Uani 1 1 d U G .
H36 H -0.1708 0.0212 0.6371 0.037 Uiso 1 1 calc R . .
C37 C -0.1292(3) -0.1994(3) 0.6777(2) 0.0385(6) Uani 1 1 d U . .
H37 H -0.2029 -0.2483 0.6516 0.046 Uiso 1 1 calc R G .
C38 C -0.0285(3) -0.2664(3) 0.7272(3) 0.0438(7) Uani 1 1 d U G .
H38 H -0.0236 -0.3687 0.7401 0.053 Uiso 1 1 calc R . .

loop_
_atom_site_aniso_label
_atom_site_aniso_U_11
_atom_site_aniso_U_22
_atom_site_aniso_U_33
_atom_site_aniso_U_23
_atom_site_aniso_U_13
_atom_site_aniso_U_12
P1 0.0152(2) 0.0151(3) 0.0142(2) -0.00263(19) 0.00376(18) -0.00061(19)
P2 0.0150(2) 0.0182(3) 0.0127(2) -0.0024(2) 0.00171(18) 0.0006(2)
P3 0.0152(2) 0.0174(3) 0.0135(2) -0.0009(2) 0.00142(18) -0.0018(2)
N1 0.0158(8) 0.0322(12) 0.0154(8) -0.0031(8) 0.0041(7) -0.0038(7)
N2 0.0181(8) 0.0243(11) 0.0162(8) -0.0056(8) 0.0034(7) -0.0042(8)
N3 0.0168(8) 0.0182(10) 0.0167(8) -0.0041(7) 0.0034(7) -0.0032(7)
C11 0.0193(10) 0.0151(11) 0.0175(10) -0.0012(8) 0.0033(8) -0.0002(8)
C13 0.0435(15) 0.0466(18) 0.0251(13) 0.0048(12) 0.0124(11) -0.0077(13)
C14 0.0470(16) 0.0229(15) 0.0467(16) 0.0110(12) 0.0095(13) 0.0008(12)
S11 0.0544(6) 0.0174(5) 0.0453(5) 0.0024(4) 0.0243(4) 0.0045(4)
S11A 0.043(3) 0.027(3) 0.042(3) 0.019(2) 0.026(2) 0.0037(17)
C15 0.0200(10) 0.0180(12) 0.0178(10) -0.0017(8) 0.0072(8) -0.0002(8)
C17 0.0514(17) 0.0236(16) 0.0479(17) 0.0095(12) 0.0105(14) 0.0106(12)
C18 0.0255(12) 0.0487(18) 0.0287(13) 0.0024(12) 0.0023(10) 0.0132(11)
S15 0.0185(4) 0.0278(6) 0.0397(5) -0.0067(4) 0.0024(4) 0.0005(4)
S15A 0.0232(16) 0.0092(17) 0.056(2) -0.0006(12) 0.0025(11) 0.0021(12)
S21 0.0300(3) 0.0447(5) 0.0332(3) 0.0102(3) 0.0061(3) 0.0133(3)
C21 0.0200(10) 0.0185(12) 0.0177(9) -0.0018(8) 0.0029(8) 0.0001(8)
C22 0.0210(10) 0.0201(13) 0.0229(11) 0.0010(9) -0.0056(8) 0.0005(9)
C23 0.0381(13) 0.0227(14) 0.0244(12) 0.0047(9) 0.0007(10) -0.0070(10)
C24 0.0336(13) 0.0260(14) 0.0302(13) 0.0082(10) -0.0025(10) 0.0057(10)
S25 0.0285(3) 0.0338(4) 0.0318(3) -0.0038(3) 0.0130(2) 0.0038(3)
C25 0.0180(10) 0.0235(12) 0.0132(9) -0.0019(8) 0.0020(7) 0.0039(8)
C26 0.0200(10) 0.0166(11) 0.0185(10) -0.0058(8) 0.0012(8) 0.0050(8)
C27 0.0327(12) 0.0221(13) 0.0272(12) -0.0046(10) 0.0005(9) 0.0036(9)
C28 0.0302(12) 0.0359(15) 0.0213(10) -0.0072(10) 0.0029(9) 0.0127(11)
C31 0.0210(10) 0.0157(11) 0.0166(10) 0.0009(8) 0.0013(8) -0.0031(8)
C33 0.0310(13) 0.0225(14) 0.0347(14) -0.0011(10) -0.0030(10) 0.0057(10)
C34 0.0466(16) 0.0314(16) 0.0321(14) 0.0126(11) -0.0084(12) -0.0013(12)
S31 0.0354(5) 0.0474(5) 0.0232(4) 0.0161(3) 0.0101(3) 0.0054(4)
S31A 0.035(3) 0.050(4) 0.033(3) 0.015(3) 0.008(3) 0.022(3)
S35 0.0357(4) 0.0280(4) 0.0739(5) 0.0212(4) -0.0009(3) 0.0008(3)
C35 0.0216(10) 0.0179(11) 0.0196(10) 0.0021(9) 0.0051(8) -0.0002(9)
C36 0.0295(12) 0.0192(13) 0.0408(15) -0.0027(10) 0.0021(11) -0.0060(9)
C37 0.0361(14) 0.0225(14) 0.0584(18) -0.0046(13) 0.0131(12) -0.0105(11)
C38 0.0503(17) 0.0192(15) 0.067(2) 0.0072(13) 0.0245(15) -0.0038(12)

loop_
_atom_type_symbol
_atom_type_description
_atom_type_scat_dispersion_real
_atom_type_scat_dispersion_imag
_atom_type_scat_source
C C 0.0033 0.0016 'International Tables Vol C Tables 4.2.6.8 and 6.1.1.4'
H H 0.0000 0.0000 'International Tables Vol C Tables 4.2.6.8 and 6.1.1.4'
N N 0.0061 0.0033 'International Tables Vol C Tables 4.2.6.8 and 6.1.1.4'
P P 0.1023 0.0942 'International Tables Vol C Tables 4.2.6.8 and 6.1.1.4'
S S 0.1246 0.1234 'International Tables Vol C Tables 4.2.6.8 and 6.1.1.4'

loop_
_geom_angle_atom_site_label_1
_geom_angle_atom_site_label_2
_geom_angle_atom_site_label_3
_geom_angle
_geom_angle_site_symmetry_1
_geom_angle_site_symmetry_3
_geom_angle_publ_flag
N3 P1 N2 116.72(9) . . ?
N3 P1 C15 110.08(10) . . ?
N2 P1 C15 107.09(11) . . ?
N3 P1 C11 105.85(10) . . ?
N2 P1 C11 111.43(10) . . ?
C15 P1 C11 105.10(10) . . ?
N1 P2 N3 117.43(9) . . ?
N1 P2 C25 110.56(10) . . ?
N3 P2 C25 106.06(10) . . ?
N1 P2 C21 108.32(11) . . ?
N3 P2 C21 108.19(10) . . ?
C25 P2 C21 105.63(10) . . ?
N2 P3 N1 116.94(10) . . ?
N2 P3 C35 107.91(11) . . ?
N1 P3 C35 109.17(10) . . ?
N2 P3 C31 108.96(10) . . ?
N1 P3 C31 109.08(11) . . ?
C35 P3 C31 104.00(10) . . ?
P3 N1 P2 121.62(11) . . ?
P3 N2 P1 122.38(11) . . ?
P1 N3 P2 121.48(11) . . ?
C12A C11 C12 102.5(10) . . ?
C12A C11 S11A 107.0(7) . . ?
C12 C11 S11A 6.0(6) . . ?
C12A C11 S11 9.0(8) . . ?
C12 C11 S11 111.2(4) . . ?
S11A C11 S11 115.6(3) . . ?
C12A C11 P1 129.0(8) . . ?
C12 C11 P1 128.3(4) . . ?
S11A C11 P1 123.4(3) . . ?
S11 C11 P1 120.06(12) . . ?
C14 C13 C12 111.0(4) . . ?
C14 C13 S11A 120.2(4) . . ?
C12 C13 S11A 10.2(6) . . ?
C13 C14 C12A 102.5(7) . . ?
C13 C14 S11 115.2(2) . . ?
C12A C14 S11 12.9(7) . . ?
C14 S11 C11 92.33(14) . . ?
C11 C12 C13 110.2(7) . . ?
C13 S11A C11 95.9(5) . . ?
C11 C12A C14 113.8(13) . . ?
C16 C15 C16A 104.7(9) . . ?
C16 C15 S15A 4.0(5) . . ?
C16A C15 S15A 108.5(7) . . ?
C16 C15 S15 110.9(4) . . ?
C16A C15 S15 6.3(7) . . ?
S15A C15 S15 114.7(2) . . ?
C16 C15 P1 126.1(4) . . ?
C16A C15 P1 127.7(7) . . ?
S15A C15 P1 122.56(19) . . ?
S15 C15 P1 121.86(14) . . ?
C18 C17 C16 108.8(4) . . ?
C18 C17 S15A 120.2(3) . . ?
C16 C17 S15A 11.4(4) . . ?
C17 C18 C16A 103.5(6) . . ?
C17 C18 S15 116.0(2) . . ?
C16A C18 S15 12.6(5) . . ?
C18 S15 C15 93.10(14) . . ?
C15 C16 C17 111.1(5) . . ?
C17 S15A C15 95.9(3) . . ?
C15 C16A C18 111.8(10) . . ?
C24 S21 C21 92.77(12) . . ?
C22 C21 S21 111.70(17) . . ?
C22 C21 P2 128.80(17) . . ?
S21 C21 P2 119.47(12) . . ?
C23 C22 C21 108.6(2) . . ?
C24 C23 C22 114.1(2) . . ?
C23 C24 S21 112.8(2) . . ?
C28 S25 C25 91.91(12) . . ?
C26 C25 S25 111.64(16) . . ?
C26 C25 P2 124.56(16) . . ?
S25 C25 P2 123.68(14) . . ?
C25 C26 C27 110.3(2) . . ?
C28 C27 C26 113.4(2) . . ?
C27 C28 S25 112.74(19) . . ?
C32 C31 C32A 102.7(9) . . ?
C32 C31 S31A 5.4(5) . . ?
C32A C31 S31A 108.2(8) . . ?
C32 C31 S31 110.2(3) . . ?
C32A C31 S31 7.6(8) . . ?
S31A C31 S31 115.7(3) . . ?
C32 C31 P3 128.1(3) . . ?
C32A C31 P3 129.1(8) . . ?
S31A C31 P3 122.7(3) . . ?
S31 C31 P3 121.57(13) . . ?
C34 C33 C32 109.7(3) . . ?
C34 C33 S31A 120.2(4) . . ?
C32 C33 S31A 10.5(5) . . ?
C33 C34 C32A 103.9(7) . . ?
C33 C34 S31 114.5(2) . . ?
C32A C34 S31 10.6(7) . . ?
C34 S31 C31 92.30(13) . . ?
C31 C32 C33 113.3(5) . . ?
C31 C32A C34 110.4(12) . . ?
C33 S31A C31 97.3(5) . . ?
C38 S35 C35 92.49(14) . . ?
C36 C35 S35 110.4(2) . . ?
C36 C35 P3 129.5(2) . . ?
S35 C35 P3 120.09(13) . . ?
C35 C36 C37 112.8(3) . . ?
C38 C37 C36 111.2(3) . . ?
C37 C38 S35 113.1(2) . . ?

loop_
_geom_bond_atom_site_label_1
_geom_bond_atom_site_label_2
_geom_bond_distance
_geom_bond_site_symmetry_2
_geom_bond_publ_flag
P1 N3 1.5948(18) . ?
P1 N2 1.6016(18) . ?
P1 C15 1.788(2) . ?
P1 C11 1.788(2) . ?
P2 N1 1.5989(19) . ?
P2 N3 1.5996(18) . ?
P2 C25 1.783(2) . ?
P2 C21 1.786(2) . ?
P3 N2 1.5978(18) . ?
P3 N1 1.5980(18) . ?
P3 C35 1.785(3) . ?
P3 C31 1.786(2) . ?
C11 C12A 1.395(17) . ?
C11 C12 1.413(9) . ?
C11 S11A 1.637(8) . ?
C11 S11 1.700(2) . ?
C13 C14 1.345(4) . ?
C13 C12 1.451(11) . ?
C13 S11A 1.523(8) . ?
C14 C12A 1.493(17) . ?
C14 S11 1.656(3) . ?
C15 C16 1.373(8) . ?
C15 C16A 1.378(14) . ?
C15 S15A 1.655(5) . ?
C15 S15 1.696(2) . ?
C17 C18 1.336(5) . ?
C17 C16 1.490(9) . ?
C17 S15A 1.522(5) . ?
C18 C16A 1.537(16) . ?
C18 S15 1.631(3) . ?
S21 C24 1.688(3) . ?
S21 C21 1.706(2) . ?
C21 C22 1.444(3) . ?
C22 C23 1.439(3) . ?
C23 C24 1.358(4) . ?
S25 C28 1.700(3) . ?
S25 C25 1.722(2) . ?
C25 C26 1.401(3) . ?
C26 C27 1.436(3) . ?
C27 C28 1.349(4) . ?
C31 C32 1.374(7) . ?
C31 C32A 1.438(17) . ?
C31 S31A 1.616(9) . ?
C31 S31 1.698(2) . ?
C33 C34 1.342(4) . ?
C33 C32 1.438(8) . ?
C33 S31A 1.511(8) . ?
C34 C32A 1.524(18) . ?
C34 S31 1.675(3) . ?
S35 C38 1.690(3) . ?
S35 C35 1.714(2) . ?
C35 C36 1.372(3) . ?
C36 C37 1.438(4) . ?
C37 C38 1.350(5) . ?
